data_7719780
loop_
_publ_author_name
'Borkar, Reema L.'
'Putta, Chandra Lekha'
'Platto, Merlin'
'Beniwal, Nitisha'
'Banoth, Bharati'
'Mehata, Abhishesh Kumar'
'Ramasamy, Shanmugam'
'Rengan, Aravind Kumar'

_publ_section_title
;
 Re(I)-quinolinate-pyridyl complexes with disubstituted benzimidazole
 pharmacophores as anticancer agents.
;
_journal_issue 47
_journal_name_full 'Dalton transactions (Cambridge, England : 2003)'
_journal_page_first 17531
_journal_page_last 17545
_journal_paper_doi 10.1039/d5dt01577d
_journal_volume 54
_journal_year 2025
_chemical_formula_moiety 'C24 H13 Br2 N4 O4 Re'
_chemical_formula_sum 'C24 H13 Br2 N4 O4 Re'
_chemical_formula_weight 767.40
_space_group_crystal_system monoclinic
_space_group_IT_number 14
_space_group_name_Hall '-P 2ybc'
_space_group_name_H-M_alt 'P 1 21/c 1'
_atom_sites_solution_hydrogens mixed
_audit_creation_method SHELXL-2018/3
_audit_update_record
;
2025-05-14 deposited with the CCDC.	2025-10-29 downloaded from the CCDC.
;
_cell_angle_alpha 90
_cell_angle_beta 103.896(4)
_cell_angle_gamma 90
_cell_formula_units_Z 4
_cell_length_a 13.6752(16)
_cell_length_b 12.6834(15)
_cell_length_c 13.9947(15)
_cell_measurement_reflns_used 9947
_cell_measurement_temperature 296(2)
_cell_measurement_theta_max 27.46
_cell_measurement_theta_min 2.22
_cell_volume 2356.3(5)
_computing_cell_refinement 'Bruker SAINT'
_computing_data_collection 'Bruker APEX2'
_computing_data_reduction 'Bruker SAINT'
_computing_molecular_graphics 'Bruker SHELXTL'
_computing_publication_material 'Bruker SHELXTL'
_computing_structure_refinement 'SHELXL-2018/3 (Sheldrick, 2018)'
_computing_structure_solution 'SHELXS-97 (Sheldrick 2008)'
_diffrn_ambient_temperature 296(2)
_diffrn_measured_fraction_theta_full 0.999
_diffrn_measured_fraction_theta_max 0.999
_diffrn_measurement_device_type 'Bruker APEX-II CCD'
_diffrn_measurement_method '\f and \w scans'
_diffrn_radiation_type MoK\a
_diffrn_radiation_wavelength 0.71073
_diffrn_reflns_av_R_equivalents 0.0486
_diffrn_reflns_av_unetI/netI 0.0253
_diffrn_reflns_Laue_measured_fraction_full 0.999
_diffrn_reflns_Laue_measured_fraction_max 0.999
_diffrn_reflns_limit_h_max 16
_diffrn_reflns_limit_h_min -16
_diffrn_reflns_limit_k_max 15
_diffrn_reflns_limit_k_min -15
_diffrn_reflns_limit_l_max 16
_diffrn_reflns_limit_l_min -16
_diffrn_reflns_number 36003
_diffrn_reflns_point_group_measured_fraction_full 0.999
_diffrn_reflns_point_group_measured_fraction_max 0.999
_diffrn_reflns_theta_full 24.998
_diffrn_reflns_theta_max 24.998
_diffrn_reflns_theta_min 1.534
_exptl_absorpt_coefficient_mu 8.588
_exptl_absorpt_correction_T_max 0.585
_exptl_absorpt_correction_T_min 0.547
_exptl_absorpt_correction_type multi-scan
_exptl_absorpt_process_details SADABS
_exptl_crystal_colour Yellow
_exptl_crystal_density_diffrn 2.163
_exptl_crystal_description Block
_exptl_crystal_F_000 1448
_exptl_crystal_size_max 0.080
_exptl_crystal_size_mid 0.070
_exptl_crystal_size_min 0.070
_refine_diff_density_max 1.192
_refine_diff_density_min -1.000
_refine_diff_density_rms 0.126
_refine_ls_extinction_method none
_refine_ls_goodness_of_fit_ref 1.076
_refine_ls_hydrogen_treatment mixed
_refine_ls_matrix_type full
_refine_ls_number_parameters 320
_refine_ls_number_reflns 4145
_refine_ls_number_restraints 0
_refine_ls_restrained_S_all 1.076
_refine_ls_R_factor_all 0.0357
_refine_ls_R_factor_gt 0.0297
_refine_ls_shift/su_max 0.001
_refine_ls_shift/su_mean 0.000
_refine_ls_structure_factor_coef Fsqd
_refine_ls_weighting_details 'w=1/[\s^2^(Fo^2^)+(0.0305P)^2^+6.4150P] where P=(Fo^2^+2Fc^2^)/3'
_refine_ls_weighting_scheme calc
_refine_ls_wR_factor_gt 0.0675
_refine_ls_wR_factor_ref 0.0700
_reflns_Friedel_coverage 0.000
_reflns_number_gt 3649
_reflns_number_total 4145
_reflns_threshold_expression 'I > 2\s(I)'
_cod_data_source_file d5dt01577d2.cif
_cod_data_source_block MS212_Re-Br
_cod_depositor_comments 'Adding full bibliography for 7719780--7719784.cif.'
_cod_original_sg_symbol_H-M 'P 21/c'
_cod_database_code 7719780
_shelx_shelxl_version_number 2018/3
_shelx_space_group_comment
;
The symmetry employed for this shelxl refinement is uniquely defined
by the following loop, which should always be used as a source of
symmetry information in preference to the above space-group names.
They are only intended as comments.
;
_shelx_estimated_absorpt_t_min 0.547
_shelx_estimated_absorpt_t_max 0.585

loop_
_space_group_symop_operation_xyz
'x, y, z'
'-x, y+1/2, -z+1/2'
'-x, -y, -z'
'x, -y-1/2, z-1/2'

loop_
_atom_site_label
_atom_site_type_symbol
_atom_site_fract_x
_atom_site_fract_y
_atom_site_fract_z
_atom_site_U_iso_or_equiv
_atom_site_adp_type
_atom_site_occupancy
_atom_site_site_symmetry_order
_atom_site_calc_flag
_atom_site_refinement_flags_posn
_atom_site_refinement_flags_adp
_atom_site_refinement_flags_occupancy
_atom_site_disorder_assembly
_atom_site_disorder_group
Re1 Re 0.79155(2) 0.37982(2) 0.66739(2) 0.03380(8) Uani 1 1 d . . . . .
Br2 Br 0.36022(6) 1.25381(5) 0.57048(5) 0.06242(19) Uani 1 1 d . . . . .
Br1 Br 0.16127(6) 1.11312(6) 0.44902(7) 0.0849(3) Uani 1 1 d . . . . .
O4 O 0.7214(3) 0.3881(2) 0.5141(3) 0.0372(8) Uani 1 1 d . . . . .
N3 N 0.6892(3) 0.5130(3) 0.6725(3) 0.0373(10) Uani 1 1 d . . . . .
N4 N 0.8798(3) 0.4983(3) 0.6136(3) 0.0324(9) Uani 1 1 d . . . . .
N1 N 0.4030(4) 0.7842(3) 0.5668(3) 0.0380(10) Uani 1 1 d . . . . .
O1 O 0.9318(4) 0.1981(3) 0.6458(3) 0.0624(12) Uani 1 1 d . . . . .
N2 N 0.5355(3) 0.8793(3) 0.6491(3) 0.0407(10) Uani 1 1 d . . . . .
C15 C 0.5615(4) 0.6880(4) 0.6444(4) 0.0343(11) Uani 1 1 d . . . . .
C9 C 0.7634(4) 0.4579(4) 0.4640(4) 0.0327(11) Uani 1 1 d . . . . .
O2 O 0.6405(4) 0.2248(4) 0.7184(4) 0.0751(14) Uani 1 1 d . . . . .
O3 O 0.8997(4) 0.3900(4) 0.8851(3) 0.0708(14) Uani 1 1 d . . . . .
C8 C 0.8460(4) 0.5190(3) 0.5149(4) 0.0317(10) Uani 1 1 d . . . . .
C7 C 0.8921(4) 0.5946(4) 0.4663(4) 0.0386(12) Uani 1 1 d . . . . .
C14 C 0.6606(4) 0.6959(4) 0.6942(4) 0.0374(11) Uani 1 1 d . . . . .
H14 H 0.686675 0.760661 0.719475 0.045 Uiso 1 1 calc R U . . .
C20 C 0.4570(4) 0.9462(4) 0.6084(4) 0.0364(11) Uani 1 1 d . . . . .
C13 C 0.7216(4) 0.6082(4) 0.7069(4) 0.0399(12) Uani 1 1 d . . . . .
H13 H 0.788604 0.615555 0.740967 0.048 Uiso 1 1 calc R U . . .
C11 C 0.7756(4) 0.5472(4) 0.3150(4) 0.0462(13) Uani 1 1 d . . . . .
H11 H 0.751965 0.555233 0.247344 0.055 Uiso 1 1 calc R U . . .
C17 C 0.5907(4) 0.5035(4) 0.6290(4) 0.0420(12) Uani 1 1 d . . . . .
H17 H 0.565437 0.437011 0.608487 0.050 Uiso 1 1 calc R U . . .
C12 C 0.8550(5) 0.6076(4) 0.3639(5) 0.0481(14) Uani 1 1 d . . . . .
H12 H 0.884118 0.656756 0.329832 0.058 Uiso 1 1 calc R U . . .
C18 C 0.5003(4) 0.7842(4) 0.6217(4) 0.0344(11) Uani 1 1 d . . . . .
C3 C 0.8578(4) 0.3869(4) 0.8034(5) 0.0461(13) Uani 1 1 d . . . . .
C21 C 0.4532(4) 1.0557(4) 0.6120(4) 0.0439(13) Uani 1 1 d . . . . .
H21 H 0.508272 1.094821 0.645601 0.053 Uiso 1 1 calc R U . . .
C4 C 0.9590(4) 0.5524(4) 0.6642(4) 0.0399(12) Uani 1 1 d . . . . .
H4 H 0.983184 0.538084 0.730870 0.048 Uiso 1 1 calc R U . . .
C19 C 0.3730(4) 0.8882(4) 0.5560(4) 0.0388(12) Uani 1 1 d . . . . .
C5 C 1.0066(4) 0.6290(4) 0.6213(5) 0.0454(13) Uani 1 1 d . . . . .
H5 H 1.061214 0.665667 0.659185 0.054 Uiso 1 1 calc R U . . .
C2 C 0.6991(4) 0.2821(4) 0.6995(4) 0.0460(13) Uani 1 1 d . . . . .
C1 C 0.8789(4) 0.2675(4) 0.6543(4) 0.0433(13) Uani 1 1 d . . . . .
C6 C 0.9733(4) 0.6506(4) 0.5240(5) 0.0446(13) Uani 1 1 d . . . . .
H6 H 1.004521 0.702997 0.495495 0.053 Uiso 1 1 calc R U . . .
C23 C 0.2828(5) 1.0460(5) 0.5136(4) 0.0496(14) Uani 1 1 d . . . . .
C10 C 0.7294(4) 0.4743(4) 0.3640(4) 0.0432(13) Uani 1 1 d . . . . .
H10 H 0.674715 0.435750 0.328688 0.052 Uiso 1 1 calc R U . . .
C22 C 0.3653(5) 1.1039(4) 0.5644(4) 0.0442(13) Uani 1 1 d . . . . .
C16 C 0.5252(4) 0.5883(4) 0.6135(4) 0.0388(12) Uani 1 1 d . . . . .
H16 H 0.457530 0.578735 0.582801 0.047 Uiso 1 1 calc R U . . .
C24 C 0.2853(4) 0.9378(4) 0.5086(4) 0.0485(14) Uani 1 1 d . . . . .
H24 H 0.229810 0.899554 0.474344 0.058 Uiso 1 1 calc R U . . .
H1 H 0.370(5) 0.738(5) 0.543(5) 0.049(19) Uiso 1 1 d . . . . .

loop_
_atom_site_aniso_label
_atom_site_aniso_U_11
_atom_site_aniso_U_22
_atom_site_aniso_U_33
_atom_site_aniso_U_23
_atom_site_aniso_U_13
_atom_site_aniso_U_12
Re1 0.03393(12) 0.02887(12) 0.03704(13) 0.00170(8) 0.00544(8) 0.00109(8)
Br2 0.0951(5) 0.0366(3) 0.0637(4) 0.0072(3) 0.0350(4) 0.0148(3)
Br1 0.0684(5) 0.0750(5) 0.1022(6) 0.0022(4) 0.0029(4) 0.0367(4)
O4 0.039(2) 0.0331(18) 0.0355(19) -0.0011(14) 0.0019(15) -0.0038(15)
N3 0.034(2) 0.038(2) 0.039(2) -0.0019(18) 0.0056(19) 0.0008(18)
N4 0.030(2) 0.031(2) 0.036(2) -0.0013(17) 0.0084(18) 0.0012(17)
N1 0.038(3) 0.027(2) 0.047(3) -0.004(2) 0.007(2) 0.0024(19)
O1 0.074(3) 0.050(2) 0.065(3) 0.006(2) 0.020(2) 0.026(2)
N2 0.036(2) 0.036(2) 0.048(3) -0.0067(19) 0.005(2) -0.0006(19)
C15 0.033(3) 0.040(3) 0.031(3) -0.003(2) 0.010(2) -0.001(2)
C9 0.029(3) 0.026(2) 0.041(3) -0.001(2) 0.005(2) 0.0045(19)
O2 0.077(3) 0.061(3) 0.086(4) 0.020(3) 0.017(3) -0.021(3)
O3 0.066(3) 0.099(4) 0.042(3) 0.000(2) 0.001(2) 0.011(3)
C8 0.031(3) 0.025(2) 0.040(3) 0.000(2) 0.009(2) 0.0087(19)
C7 0.039(3) 0.029(2) 0.049(3) -0.001(2) 0.013(3) 0.008(2)
C14 0.038(3) 0.032(2) 0.041(3) -0.011(2) 0.008(2) -0.004(2)
C20 0.036(3) 0.034(3) 0.041(3) 0.000(2) 0.012(2) 0.004(2)
C13 0.031(3) 0.042(3) 0.043(3) -0.005(2) 0.000(2) -0.001(2)
C11 0.053(4) 0.048(3) 0.037(3) 0.006(2) 0.010(3) 0.010(3)
C17 0.037(3) 0.029(3) 0.058(3) -0.006(2) 0.009(3) -0.001(2)
C12 0.052(4) 0.039(3) 0.055(4) 0.013(3) 0.018(3) 0.008(3)
C18 0.035(3) 0.034(3) 0.035(3) -0.003(2) 0.010(2) 0.002(2)
C3 0.041(3) 0.045(3) 0.051(4) 0.003(3) 0.009(3) 0.008(2)
C21 0.052(3) 0.036(3) 0.043(3) -0.004(2) 0.012(3) 0.000(2)
C4 0.036(3) 0.040(3) 0.041(3) -0.008(2) 0.003(2) -0.001(2)
C19 0.042(3) 0.037(3) 0.041(3) -0.005(2) 0.016(2) 0.003(2)
C5 0.039(3) 0.038(3) 0.060(4) -0.014(3) 0.015(3) -0.011(2)
C2 0.051(4) 0.037(3) 0.048(3) 0.011(2) 0.006(3) 0.000(3)
C1 0.050(3) 0.041(3) 0.039(3) 0.004(2) 0.010(3) 0.002(3)
C6 0.041(3) 0.033(3) 0.065(4) -0.004(3) 0.021(3) -0.004(2)
C23 0.049(4) 0.050(3) 0.051(3) 0.002(3) 0.014(3) 0.021(3)
C10 0.041(3) 0.043(3) 0.043(3) -0.006(2) 0.005(2) 0.004(2)
C22 0.064(4) 0.027(3) 0.048(3) 0.000(2) 0.026(3) 0.007(2)
C16 0.031(3) 0.038(3) 0.046(3) -0.003(2) 0.005(2) 0.000(2)
C24 0.039(3) 0.045(3) 0.059(4) -0.005(3) 0.009(3) 0.006(3)

loop_
_atom_type_symbol
_atom_type_description
_atom_type_scat_dispersion_real
_atom_type_scat_dispersion_imag
_atom_type_scat_source
C C 0.0033 0.0016 'International Tables Vol C Tables 4.2.6.8 and 6.1.1.4'
H H 0.0000 0.0000 'International Tables Vol C Tables 4.2.6.8 and 6.1.1.4'
N N 0.0061 0.0033 'International Tables Vol C Tables 4.2.6.8 and 6.1.1.4'
O O 0.0106 0.0060 'International Tables Vol C Tables 4.2.6.8 and 6.1.1.4'
Br Br -0.2901 2.4595 'International Tables Vol C Tables 4.2.6.8 and 6.1.1.4'
Re Re -1.0185 7.2310 'International Tables Vol C Tables 4.2.6.8 and 6.1.1.4'

loop_
_geom_angle_atom_site_label_1
_geom_angle_atom_site_label_2
_geom_angle_atom_site_label_3
_geom_angle
_geom_angle_site_symmetry_1
_geom_angle_site_symmetry_3
_geom_angle_publ_flag
C1 Re1 C2 90.2(2) . . ?
C1 Re1 C3 88.4(2) . . ?
C2 Re1 C3 88.7(2) . . ?
C1 Re1 O4 94.65(19) . . ?
C2 Re1 O4 96.08(19) . . ?
C3 Re1 O4 174.27(19) . . ?
C1 Re1 N4 94.0(2) . . ?
C2 Re1 N4 171.9(2) . . ?
C3 Re1 N4 98.3(2) . . ?
O4 Re1 N4 76.73(14) . . ?
C1 Re1 N3 176.27(19) . . ?
C2 Re1 N3 91.6(2) . . ?
C3 Re1 N3 94.87(19) . . ?
O4 Re1 N3 81.92(14) . . ?
N4 Re1 N3 83.78(15) . . ?
C9 O4 Re1 114.4(3) . . ?
C13 N3 C17 117.1(4) . . ?
C13 N3 Re1 123.0(3) . . ?
C17 N3 Re1 119.4(3) . . ?
C4 N4 C8 118.1(4) . . ?
C4 N4 Re1 128.3(4) . . ?
C8 N4 Re1 113.6(3) . . ?
C18 N1 C19 106.5(4) . . ?
C18 N1 H1 130(5) . . ?
C19 N1 H1 124(5) . . ?
C18 N2 C20 104.4(4) . . ?
C14 C15 C16 117.5(5) . . ?
C14 C15 C18 119.4(4) . . ?
C16 C15 C18 123.1(5) . . ?
O4 C9 C10 123.2(5) . . ?
O4 C9 C8 119.2(4) . . ?
C10 C9 C8 117.5(5) . . ?
N4 C8 C7 122.3(5) . . ?
N4 C8 C9 116.0(4) . . ?
C7 C8 C9 121.7(5) . . ?
C6 C7 C8 116.8(5) . . ?
C6 C7 C12 124.7(5) . . ?
C8 C7 C12 118.5(5) . . ?
C15 C14 C13 120.0(5) . . ?
C15 C14 H14 120.0 . . ?
C13 C14 H14 120.0 . . ?
N2 C20 C21 129.2(5) . . ?
N2 C20 C19 110.4(4) . . ?
C21 C20 C19 120.4(5) . . ?
N3 C13 C14 123.1(5) . . ?
N3 C13 H13 118.5 . . ?
C14 C13 H13 118.5 . . ?
C12 C11 C10 121.7(5) . . ?
C12 C11 H11 119.1 . . ?
C10 C11 H11 119.1 . . ?
N3 C17 C16 122.8(5) . . ?
N3 C17 H17 118.6 . . ?
C16 C17 H17 118.6 . . ?
C11 C12 C7 119.3(5) . . ?
C11 C12 H12 120.3 . . ?
C7 C12 H12 120.3 . . ?
N2 C18 N1 113.7(4) . . ?
N2 C18 C15 123.1(5) . . ?
N1 C18 C15 123.2(4) . . ?
O3 C3 Re1 178.5(5) . . ?
C22 C21 C20 117.7(5) . . ?
C22 C21 H21 121.1 . . ?
C20 C21 H21 121.1 . . ?
N4 C4 C5 122.5(5) . . ?
N4 C4 H4 118.7 . . ?
C5 C4 H4 118.7 . . ?
C24 C19 N1 133.8(5) . . ?
C24 C19 C20 121.3(5) . . ?
N1 C19 C20 104.9(5) . . ?
C6 C5 C4 119.8(5) . . ?
C6 C5 H5 120.1 . . ?
C4 C5 H5 120.1 . . ?
O2 C2 Re1 178.0(5) . . ?
O1 C1 Re1 179.4(6) . . ?
C5 C6 C7 120.4(5) . . ?
C5 C6 H6 119.8 . . ?
C7 C6 H6 119.8 . . ?
C24 C23 C22 121.8(5) . . ?
C24 C23 Br1 117.0(5) . . ?
C22 C23 Br1 121.2(4) . . ?
C9 C10 C11 121.2(5) . . ?
C9 C10 H10 119.4 . . ?
C11 C10 H10 119.4 . . ?
C21 C22 C23 121.5(5) . . ?
C21 C22 Br2 117.5(4) . . ?
C23 C22 Br2 121.1(4) . . ?
C17 C16 C15 119.3(5) . . ?
C17 C16 H16 120.3 . . ?
C15 C16 H16 120.3 . . ?
C19 C24 C23 117.4(5) . . ?
C19 C24 H24 121.3 . . ?
C23 C24 H24 121.3 . . ?

loop_
_geom_bond_atom_site_label_1
_geom_bond_atom_site_label_2
_geom_bond_distance
_geom_bond_site_symmetry_2
_geom_bond_publ_flag
Re1 C1 1.896(6) . ?
Re1 C2 1.901(6) . ?
Re1 C3 1.904(6) . ?
Re1 O4 2.132(3) . ?
Re1 N4 2.172(4) . ?
Re1 N3 2.206(4) . ?
Br2 C22 1.905(5) . ?
Br1 C23 1.892(6) . ?
O4 C9 1.341(6) . ?
N3 C13 1.336(6) . ?
N3 C17 1.344(6) . ?
N4 C4 1.333(6) . ?
N4 C8 1.372(6) . ?
N1 C18 1.368(7) . ?
N1 C19 1.379(6) . ?
N1 H1 0.76(6) . ?
O1 C1 1.164(6) . ?
N2 C18 1.320(6) . ?
N2 C20 1.379(6) . ?
C15 C14 1.371(7) . ?
C15 C16 1.388(7) . ?
C15 C18 1.471(7) . ?
C9 C10 1.380(7) . ?
C9 C8 1.414(7) . ?
O2 C2 1.157(7) . ?
O3 C3 1.150(7) . ?
C8 C7 1.409(7) . ?
C7 C6 1.400(8) . ?
C7 C12 1.411(8) . ?
C14 C13 1.376(7) . ?
C14 H14 0.9300 . ?
C20 C21 1.391(7) . ?
C20 C19 1.413(7) . ?
C13 H13 0.9300 . ?
C11 C12 1.370(8) . ?
C11 C10 1.390(8) . ?
C11 H11 0.9300 . ?
C17 C16 1.384(7) . ?
C17 H17 0.9300 . ?
C12 H12 0.9300 . ?
C21 C22 1.370(8) . ?
C21 H21 0.9300 . ?
C4 C5 1.384(8) . ?
C4 H4 0.9300 . ?
C19 C24 1.376(8) . ?
C5 C6 1.356(8) . ?
C5 H5 0.9300 . ?
C6 H6 0.9300 . ?
C23 C24 1.376(8) . ?
C23 C22 1.391(9) . ?
C10 H10 0.9300 . ?
C16 H16 0.9300 . ?
C24 H24 0.9300 . ?

loop_
_geom_torsion_atom_site_label_1
_geom_torsion_atom_site_label_2
_geom_torsion_atom_site_label_3
_geom_torsion_atom_site_label_4
_geom_torsion
_geom_torsion_site_symmetry_1
_geom_torsion_site_symmetry_2
_geom_torsion_site_symmetry_3
_geom_torsion_site_symmetry_4
_geom_torsion_publ_flag
Re1 O4 C9 C10 179.4(4) . . . . ?
Re1 O4 C9 C8 -1.1(5) . . . . ?
C4 N4 C8 C7 0.3(7) . . . . ?
Re1 N4 C8 C7 179.0(3) . . . . ?
C4 N4 C8 C9 178.6(4) . . . . ?
Re1 N4 C8 C9 -2.7(5) . . . . ?
O4 C9 C8 N4 2.6(6) . . . . ?
C10 C9 C8 N4 -177.9(4) . . . . ?
O4 C9 C8 C7 -179.1(4) . . . . ?
C10 C9 C8 C7 0.4(7) . . . . ?
N4 C8 C7 C6 -1.9(7) . . . . ?
C9 C8 C7 C6 179.9(4) . . . . ?
N4 C8 C7 C12 177.3(4) . . . . ?
C9 C8 C7 C12 -0.9(7) . . . . ?
C16 C15 C14 C13 3.8(8) . . . . ?
C18 C15 C14 C13 -173.1(5) . . . . ?
C18 N2 C20 C21 -178.5(6) . . . . ?
C18 N2 C20 C19 0.4(6) . . . . ?
C17 N3 C13 C14 -4.1(8) . . . . ?
Re1 N3 C13 C14 168.0(4) . . . . ?
C15 C14 C13 N3 0.0(8) . . . . ?
C13 N3 C17 C16 4.2(8) . . . . ?
Re1 N3 C17 C16 -168.1(4) . . . . ?
C10 C11 C12 C7 1.0(8) . . . . ?
C6 C7 C12 C11 179.3(5) . . . . ?
C8 C7 C12 C11 0.2(8) . . . . ?
C20 N2 C18 N1 -1.0(6) . . . . ?
C20 N2 C18 C15 176.5(5) . . . . ?
C19 N1 C18 N2 1.2(6) . . . . ?
C19 N1 C18 C15 -176.2(5) . . . . ?
C14 C15 C18 N2 -1.6(8) . . . . ?
C16 C15 C18 N2 -178.4(5) . . . . ?
C14 C15 C18 N1 175.6(5) . . . . ?
C16 C15 C18 N1 -1.2(8) . . . . ?
N2 C20 C21 C22 179.5(5) . . . . ?
C19 C20 C21 C22 0.8(8) . . . . ?
C8 N4 C4 C5 1.0(7) . . . . ?
Re1 N4 C4 C5 -177.5(4) . . . . ?
C18 N1 C19 C24 179.3(6) . . . . ?
C18 N1 C19 C20 -0.9(6) . . . . ?
N2 C20 C19 C24 -179.8(5) . . . . ?
C21 C20 C19 C24 -0.8(8) . . . . ?
N2 C20 C19 N1 0.3(6) . . . . ?
C21 C20 C19 N1 179.3(5) . . . . ?
N4 C4 C5 C6 -0.6(8) . . . . ?
C4 C5 C6 C7 -1.1(8) . . . . ?
C8 C7 C6 C5 2.2(7) . . . . ?
C12 C7 C6 C5 -176.9(5) . . . . ?
O4 C9 C10 C11 -179.7(5) . . . . ?
C8 C9 C10 C11 0.8(7) . . . . ?
C12 C11 C10 C9 -1.5(8) . . . . ?
C20 C21 C22 C23 -0.3(8) . . . . ?
C20 C21 C22 Br2 179.5(4) . . . . ?
C24 C23 C22 C21 -0.1(9) . . . . ?
Br1 C23 C22 C21 179.4(4) . . . . ?
C24 C23 C22 Br2 180.0(5) . . . . ?
Br1 C23 C22 Br2 -0.4(7) . . . . ?
N3 C17 C16 C15 -0.4(8) . . . . ?
C14 C15 C16 C17 -3.6(8) . . . . ?
C18 C15 C16 C17 173.2(5) . . . . ?
N1 C19 C24 C23 -179.8(6) . . . . ?
C20 C19 C24 C23 0.3(9) . . . . ?
C22 C23 C24 C19 0.1(9) . . . . ?
Br1 C23 C24 C19 -179.4(4) . . . . ?
